data_7112184
loop_
_publ_author_name
'Henry S. La Pierre'
'Frank W. Heinemann'
'Karsten Meyer'

_publ_section_title
;
 Well-defined molecular uranium(III) chloride complexes
;
_journal_name_full Chem.Commun.
_journal_page_first 3962
_journal_paper_doi 10.1039/C3CC49452g
_journal_volume 50
_journal_year 2014
_chemical_formula_moiety 'C40 H40 Cl6 N8 U2, 4(C5 H5 N)'
_chemical_formula_sum 'C60 H60 Cl6 N12 U2'
_chemical_formula_weight 1637.96
_chemical_name_systematic
; 
 ? 
;
_space_group_IT_number 2
_symmetry_cell_setting triclinic
_symmetry_space_group_name_Hall '-P 1'
_symmetry_space_group_name_H-M 'P -1'
_atom_sites_solution_hydrogens geom
_atom_sites_solution_primary direct
_atom_sites_solution_secondary difmap
_audit_creation_method SHELXL-97
_cell_angle_alpha 87.833(4)
_cell_angle_beta 89.498(4)
_cell_angle_gamma 76.857(4)
_cell_formula_units_Z 2
_cell_length_a 12.4942(9)
_cell_length_b 15.9632(12)
_cell_length_c 16.1661(12)
_cell_measurement_reflns_used 4959
_cell_measurement_temperature 100(2)
_cell_measurement_theta_max 28.62
_cell_measurement_theta_min 2.62
_cell_volume 3137.6(4)
_computing_cell_refinement 'Bruker SAINT'
_computing_data_collection 'Bruker APEX2'
_computing_data_reduction 'Bruker SAINT'
_computing_molecular_graphics 'SHELXTL 6.12 (Bruker AXS, 2002)'
_computing_publication_material 'SHELXTL 6.12 (Bruker AXS, 2002)'
_computing_structure_refinement 'SHELXTL 6.12 (Bruker AXS, 2002)'
_computing_structure_solution 'SHELXTL 6.12 (Bruker AXS, 2002)'
_diffrn_ambient_temperature 100(2)
_diffrn_detector_area_resol_mean 83.33
_diffrn_measured_fraction_theta_full 0.999
_diffrn_measured_fraction_theta_max 0.999
_diffrn_measurement_device_type 'Bruker Smart APEX II'
_diffrn_measurement_method '\f and \w scans'
_diffrn_radiation_monochromator graphite
_diffrn_radiation_source 'fine-focus sealed tube'
_diffrn_radiation_type MoK\a
_diffrn_radiation_wavelength 0.71073
_diffrn_reflns_av_R_equivalents 0.0929
_diffrn_reflns_av_sigmaI/netI 0.0747
_diffrn_reflns_limit_h_max 15
_diffrn_reflns_limit_h_min -15
_diffrn_reflns_limit_k_max 20
_diffrn_reflns_limit_k_min -20
_diffrn_reflns_limit_l_max 20
_diffrn_reflns_limit_l_min 0
_diffrn_reflns_number 115576
_diffrn_reflns_theta_full 27.00
_diffrn_reflns_theta_max 27.00
_diffrn_reflns_theta_min 2.10
_exptl_absorpt_coefficient_mu 5.458
_exptl_absorpt_correction_T_max 0.564
_exptl_absorpt_correction_T_min 0.301
_exptl_absorpt_correction_type multi-scan
_exptl_absorpt_process_details 'SADABS, Bruker-AXS, 2008'
_exptl_crystal_colour black
_exptl_crystal_density_diffrn 1.734
_exptl_crystal_density_method 'not measured'
_exptl_crystal_description plate
_exptl_crystal_F_000 1580
_exptl_crystal_size_max 0.55
_exptl_crystal_size_mid 0.40
_exptl_crystal_size_min 0.05
_refine_diff_density_max 2.901
_refine_diff_density_min -2.374
_refine_diff_density_rms 0.273
_refine_ls_extinction_method none
_refine_ls_goodness_of_fit_ref 1.319
_refine_ls_hydrogen_treatment constr
_refine_ls_matrix_type full
_refine_ls_number_parameters 776
_refine_ls_number_reflns 13688
_refine_ls_number_restraints 198
_refine_ls_restrained_S_all 1.311
_refine_ls_R_factor_all 0.0758
_refine_ls_R_factor_gt 0.0587
_refine_ls_shift/su_max 0.001
_refine_ls_shift/su_mean 0.000
_refine_ls_structure_factor_coef Fsqd
_refine_ls_weighting_details 'calc w=1/[\s^2^(Fo^2^)+(0.0807P)^2^+4.9823P] where P=(Fo^2^+2Fc^2^)/3'
_refine_ls_weighting_scheme calc
_refine_ls_wR_factor_gt 0.1577
_refine_ls_wR_factor_ref 0.1634
_reflns_number_gt 10886
_reflns_number_total 13688
_reflns_threshold_expression >2sigma(I)
_cod_data_source_file c3cc49452g2.cif
_cod_data_source_block hsl1318
_cod_original_sg_symbol_Hall -P1
_cod_original_sg_symbol_H-M P-1
_cod_database_code 7112184

loop_
_symmetry_equiv_pos_as_xyz
'x, y, z'
'-x, -y, -z'

loop_
_atom_site_label
_atom_site_type_symbol
_atom_site_fract_x
_atom_site_fract_y
_atom_site_fract_z
_atom_site_U_iso_or_equiv
_atom_site_adp_type
_atom_site_occupancy
_atom_site_symmetry_multiplicity
_atom_site_calc_flag
_atom_site_refinement_flags
_atom_site_disorder_assembly
_atom_site_disorder_group
U1 U 0.84058(2) 0.106191(19) 0.027691(17) 0.01528(10) Uani 1 1 d . . .
Cl1 Cl 0.67403(17) 0.24351(14) 0.06980(12) 0.0226(4) Uani 1 1 d . . .
Cl2 Cl 0.76096(16) -0.02234(14) 0.10500(12) 0.0216(4) Uani 1 1 d . . .
Cl3 Cl 1.04787(15) 0.00350(13) 0.09643(11) 0.0187(4) Uani 1 1 d . . .
N1 N 0.9719(6) 0.2136(5) 0.0300(4) 0.0217(16) Uani 1 1 d . . .
N2 N 0.8531(6) 0.1364(5) 0.1935(4) 0.0209(16) Uani 1 1 d . . .
N3 N 0.6764(5) 0.0861(5) -0.0709(4) 0.0191(15) Uani 1 1 d . . .
N4 N 0.8188(6) 0.2119(5) -0.1141(4) 0.0221(16) Uani 1 1 d . . .
C1 C 0.9395(9) 0.2944(7) 0.0547(6) 0.034(2) Uani 1 1 d . . .
H1A H 0.8724 0.3089 0.0845 0.040 Uiso 1 1 calc R . .
C2 C 0.9975(9) 0.3603(7) 0.0398(6) 0.034(2) Uani 1 1 d . . .
H2A H 0.9695 0.4176 0.0564 0.041 Uiso 1 1 calc R . .
C3 C 1.0985(10) 0.3357(8) -0.0007(6) 0.043(3) Uani 1 1 d . . .
H3A H 1.1434 0.3759 -0.0092 0.051 Uiso 1 1 calc R . .
C4 C 1.1335(8) 0.2531(7) -0.0285(6) 0.030(2) Uani 1 1 d . . .
H4A H 1.1995 0.2365 -0.0594 0.036 Uiso 1 1 calc R . .
C5 C 1.0685(8) 0.1958(7) -0.0095(5) 0.029(2) Uani 1 1 d . . .
H5A H 1.0949 0.1382 -0.0260 0.035 Uiso 1 1 calc R . .
C6 C 0.9396(7) 0.1574(6) 0.2296(5) 0.026(2) Uani 1 1 d . . .
H6A H 1.0020 0.1605 0.1966 0.032 Uiso 1 1 calc R . .
C7 C 0.9415(8) 0.1747(6) 0.3125(5) 0.025(2) Uani 1 1 d . . .
H7A H 1.0035 0.1903 0.3357 0.030 Uiso 1 1 calc R . .
C8 C 0.8525(8) 0.1690(6) 0.3607(5) 0.031(2) Uani 1 1 d . . .
H8A H 0.8525 0.1794 0.4182 0.037 Uiso 1 1 calc R . .
C9 C 0.7643(8) 0.1483(6) 0.3251(5) 0.028(2) Uani 1 1 d . . .
H9A H 0.7011 0.1452 0.3572 0.034 Uiso 1 1 calc R . .
C10 C 0.7676(7) 0.1318(6) 0.2414(5) 0.025(2) Uani 1 1 d . . .
H10A H 0.7060 0.1165 0.2172 0.030 Uiso 1 1 calc R . .
C11 C 0.5759(7) 0.0893(6) -0.0364(5) 0.0220(19) Uani 1 1 d . . .
H11A H 0.5677 0.0980 0.0213 0.026 Uiso 1 1 calc R . .
C12 C 0.4872(7) 0.0809(6) -0.0796(5) 0.0244(19) Uani 1 1 d . . .
H12A H 0.4185 0.0852 -0.0525 0.029 Uiso 1 1 calc R . .
C13 C 0.4962(7) 0.0661(6) -0.1631(5) 0.0240(19) Uani 1 1 d . . .
H13A H 0.4352 0.0581 -0.1940 0.029 Uiso 1 1 calc R . .
C14 C 0.5974(7) 0.0632(6) -0.2004(5) 0.0228(19) Uani 1 1 d . . .
H14A H 0.6073 0.0543 -0.2580 0.027 Uiso 1 1 calc R . .
C15 C 0.6826(7) 0.0735(6) -0.1521(5) 0.0244(19) Uani 1 1 d . . .
H15A H 0.7514 0.0715 -0.1783 0.029 Uiso 1 1 calc R . .
C16 C 0.7225(8) 0.2675(6) -0.1337(5) 0.028(2) Uani 1 1 d . . .
H16A H 0.6632 0.2701 -0.0960 0.034 Uiso 1 1 calc R . .
C17 C 0.7034(9) 0.3203(7) -0.2031(6) 0.035(2) Uani 1 1 d . . .
H17A H 0.6334 0.3575 -0.2132 0.042 Uiso 1 1 calc R . .
C18 C 0.7890(10) 0.3179(7) -0.2582(6) 0.041(3) Uani 1 1 d . . .
H18A H 0.7785 0.3530 -0.3075 0.050 Uiso 1 1 calc R . .
C19 C 0.8893(9) 0.2643(7) -0.2411(6) 0.037(2) Uani 1 1 d . . .
H19A H 0.9501 0.2629 -0.2771 0.045 Uiso 1 1 calc R . .
C20 C 0.8995(8) 0.2126(6) -0.1700(5) 0.024(2) Uani 1 1 d . . .
H20A H 0.9687 0.1745 -0.1596 0.029 Uiso 1 1 calc R . .
U2 U 0.34026(2) 0.106985(19) 0.467148(17) 0.01564(10) Uani 1 1 d . . .
Cl4 Cl 0.17092(17) 0.24368(14) 0.41819(12) 0.0227(4) Uani 1 1 d . . .
Cl5 Cl 0.26489(17) -0.02338(15) 0.39921(12) 0.0244(5) Uani 1 1 d . . .
Cl6 Cl 0.54997(16) 0.00744(13) 0.40381(11) 0.0193(4) Uani 1 1 d . . .
N5 N 0.4710(6) 0.2197(5) 0.4618(4) 0.0272(18) Uani 1 1 d . . .
N6 N 0.3517(6) 0.1392(5) 0.2996(4) 0.0210(16) Uani 1 1 d . . .
N7 N 0.1742(5) 0.0847(5) 0.5676(4) 0.0188(15) Uani 1 1 d . . .
N8 N 0.3198(6) 0.2076(4) 0.6032(4) 0.0191(15) Uani 1 1 d . . .
C21 C 0.4246(10) 0.3056(8) 0.4575(7) 0.043(3) Uani 1 1 d . . .
H21A H 0.3533 0.3242 0.4340 0.051 Uiso 1 1 calc R . .
C22 C 0.4768(11) 0.3682(7) 0.4862(7) 0.045(3) Uani 1 1 d . . .
H22A H 0.4426 0.4277 0.4810 0.054 Uiso 1 1 calc R . .
C23 C 0.5798(10) 0.3407(8) 0.5222(7) 0.045(3) Uani 1 1 d . . .
H23A H 0.6160 0.3809 0.5447 0.055 Uiso 1 1 calc R . .
C24 C 0.6280(9) 0.2554(8) 0.5247(6) 0.040(3) Uani 1 1 d . . .
H24A H 0.7002 0.2347 0.5459 0.048 Uiso 1 1 calc R . .
C25 C 0.5682(8) 0.1992(7) 0.4952(6) 0.029(2) Uani 1 1 d . . .
H25A H 0.6019 0.1395 0.5000 0.035 Uiso 1 1 calc R . .
C26 C 0.4376(8) 0.1604(6) 0.2620(5) 0.025(2) Uani 1 1 d . . .
H26A H 0.5000 0.1623 0.2944 0.031 Uiso 1 1 calc R . .
C27 C 0.4404(8) 0.1799(7) 0.1779(6) 0.033(2) Uani 1 1 d . . .
H27A H 0.5021 0.1968 0.1535 0.040 Uiso 1 1 calc R . .
C28 C 0.3525(8) 0.1743(7) 0.1308(5) 0.031(2) Uani 1 1 d . . .
H28A H 0.3517 0.1878 0.0730 0.038 Uiso 1 1 calc R . .
C29 C 0.2649(8) 0.1490(7) 0.1676(6) 0.033(2) Uani 1 1 d . . .
H29A H 0.2039 0.1430 0.1356 0.039 Uiso 1 1 calc R . .
C30 C 0.2671(7) 0.1324(6) 0.2522(5) 0.0210(18) Uani 1 1 d . . .
H30A H 0.2062 0.1154 0.2777 0.025 Uiso 1 1 calc R . .
C31 C 0.0759(7) 0.0884(6) 0.5330(5) 0.0212(18) Uani 1 1 d . . .
H31A H 0.0689 0.0978 0.4747 0.025 Uiso 1 1 calc R . .
C32 C -0.0141(7) 0.0794(6) 0.5770(5) 0.0235(19) Uani 1 1 d . . .
H32A H -0.0815 0.0812 0.5494 0.028 Uiso 1 1 calc R . .
C33 C -0.0072(7) 0.0676(5) 0.6623(5) 0.0212(18) Uani 1 1 d . . .
H33A H -0.0694 0.0614 0.6942 0.025 Uiso 1 1 calc R . .
C34 C 0.0934(7) 0.0651(6) 0.6999(5) 0.0222(19) Uani 1 1 d . . .
H34A H 0.1019 0.0577 0.7583 0.027 Uiso 1 1 calc R . .
C35 C 0.1795(7) 0.0738(6) 0.6501(5) 0.0221(19) Uani 1 1 d . . .
H35A H 0.2480 0.0719 0.6759 0.027 Uiso 1 1 calc R . .
C36 C 0.2266(8) 0.2657(6) 0.6179(5) 0.028(2) Uani 1 1 d . . .
H36A H 0.1683 0.2722 0.5791 0.033 Uiso 1 1 calc R . .
C37 C 0.2102(9) 0.3160(7) 0.6851(5) 0.033(2) Uani 1 1 d . . .
H37A H 0.1408 0.3536 0.6944 0.039 Uiso 1 1 calc R . .
C38 C 0.2961(10) 0.3116(7) 0.7395(6) 0.043(3) Uani 1 1 d . . .
H38A H 0.2880 0.3477 0.7856 0.052 Uiso 1 1 calc R . .
C39 C 0.3945(9) 0.2532(7) 0.7250(6) 0.036(2) Uani 1 1 d . . .
H39A H 0.4553 0.2475 0.7612 0.043 Uiso 1 1 calc R . .
C40 C 0.4010(8) 0.2041(6) 0.6569(5) 0.026(2) Uani 1 1 d . . .
H40A H 0.4686 0.1644 0.6471 0.032 Uiso 1 1 calc R . .
N9 N -0.0658(8) 0.4666(8) 0.2296(6) 0.051(3) Uani 1 1 d . . .
C41 C 0.0089(12) 0.3960(8) 0.2530(6) 0.049(3) Uani 1 1 d . . .
H41A H -0.0150 0.3516 0.2836 0.058 Uiso 1 1 calc R . .
C42 C 0.1160(12) 0.3847(9) 0.2355(7) 0.059(4) Uani 1 1 d . . .
H42A H 0.1669 0.3340 0.2543 0.070 Uiso 1 1 calc R . .
C43 C 0.1514(11) 0.4475(11) 0.1897(7) 0.062(4) Uani 1 1 d . . .
H43A H 0.2267 0.4404 0.1753 0.075 Uiso 1 1 calc R . .
C44 C 0.0770(12) 0.5194(9) 0.1655(7) 0.056(4) Uani 1 1 d . . .
H44A H 0.0994 0.5641 0.1343 0.067 Uiso 1 1 calc R . .
C45 C -0.0312(12) 0.5272(8) 0.1867(7) 0.052(3) Uani 1 1 d . . .
H45A H -0.0832 0.5781 0.1699 0.063 Uiso 1 1 calc R . .
N10 N 0.3271(9) 0.4132(7) 0.9178(6) 0.051(3) Uani 1 1 d . . .
C46 C 0.2899(10) 0.4937(8) 0.9326(6) 0.043(3) Uani 1 1 d . . .
H46A H 0.2409 0.5273 0.8931 0.051 Uiso 1 1 calc R . .
C47 C 0.3155(9) 0.5348(7) 1.0011(6) 0.036(2) Uani 1 1 d . . .
H47A H 0.2853 0.5943 1.0078 0.043 Uiso 1 1 calc R . .
C48 C 0.3860(9) 0.4868(8) 1.0593(7) 0.040(3) Uani 1 1 d . . .
H48A H 0.4046 0.5120 1.1079 0.048 Uiso 1 1 calc R . .
C49 C 0.4295(9) 0.3994(8) 1.0445(7) 0.043(3) Uani 1 1 d . . .
H49A H 0.4801 0.3651 1.0825 0.052 Uiso 1 1 calc R . .
C50 C 0.3981(10) 0.3628(7) 0.9736(7) 0.044(3) Uani 1 1 d . . .
H50A H 0.4259 0.3034 0.9643 0.053 Uiso 1 1 calc R . .
N11 N 0.9493(8) 0.3744(7) 0.5843(5) 0.052(3) Uani 1 1 d D . .
C51 C 0.9120(9) 0.3458(7) 0.5176(6) 0.039(3) Uani 1 1 d D . .
H51A H 0.9318 0.2856 0.5097 0.047 Uiso 1 1 calc R . .
C52 C 0.8474(10) 0.3958(8) 0.4592(7) 0.049(3) Uani 1 1 d D . .
H52A H 0.8222 0.3703 0.4131 0.059 Uiso 1 1 calc R . .
C53 C 0.8188(10) 0.4828(9) 0.4671(7) 0.056(4) Uani 1 1 d D . .
H53A H 0.7744 0.5196 0.4270 0.067 Uiso 1 1 calc R . .
C54 C 0.8583(10) 0.5155(8) 0.5374(7) 0.052(3) Uani 1 1 d D . .
H54A H 0.8405 0.5755 0.5464 0.062 Uiso 1 1 calc R . .
C55 C 0.9230(10) 0.4593(8) 0.5929(7) 0.047(3) Uani 1 1 d D . .
H55A H 0.9503 0.4821 0.6396 0.056 Uiso 1 1 calc R . .
N12 N 0.5599(17) 0.5245(12) 0.3000(12) 0.056(3) Uani 0.561(17) 1 d PDU A 1
C56 C 0.6537(18) 0.4707(14) 0.2785(19) 0.052(3) Uani 0.561(17) 1 d PDU A 1
H56 H 0.7195 0.4910 0.2765 0.062 Uiso 0.561(17) 1 calc PR A 1
C57 C 0.6575(18) 0.3874(13) 0.2594(13) 0.051(3) Uani 0.561(17) 1 d PDU A 1
H57 H 0.7255 0.3485 0.2486 0.061 Uiso 0.561(17) 1 calc PR A 1
C58 C 0.5600(18) 0.3617(13) 0.2563(13) 0.047(3) Uani 0.561(17) 1 d PDU A 1
H58 H 0.5586 0.3055 0.2397 0.057 Uiso 0.561(17) 1 calc PR A 1
C59 C 0.4625(17) 0.4197(14) 0.2781(14) 0.051(3) Uani 0.561(17) 1 d PDU A 1
H59 H 0.3944 0.4030 0.2751 0.061 Uiso 0.561(17) 1 calc PR A 1
C60 C 0.4648(18) 0.4999(14) 0.3037(14) 0.050(3) Uani 0.561(17) 1 d PDU A 1
H60 H 0.4002 0.5372 0.3236 0.060 Uiso 0.561(17) 1 calc PR A 1
N12A N 0.563(2) 0.5157(16) 0.3245(15) 0.056(3) Uani 0.439(17) 1 d PDU A 2
C56A C 0.631(2) 0.4546(19) 0.283(2) 0.053(3) Uani 0.439(17) 1 d PDU A 2
H56A H 0.7058 0.4576 0.2754 0.064 Uiso 0.439(17) 1 calc PR A 2
C57A C 0.595(2) 0.3877(17) 0.2503(18) 0.052(3) Uani 0.439(17) 1 d PDU A 2
H57A H 0.6433 0.3449 0.2200 0.063 Uiso 0.439(17) 1 calc PR A 2
C58A C 0.488(2) 0.3844(17) 0.2627(17) 0.051(4) Uani 0.439(17) 1 d PDU A 2
H58A H 0.4626 0.3365 0.2450 0.061 Uiso 0.439(17) 1 calc PR A 2
C59A C 0.416(2) 0.4525(17) 0.3018(16) 0.049(4) Uani 0.439(17) 1 d PDU A 2
H59A H 0.3406 0.4518 0.3089 0.059 Uiso 0.439(17) 1 calc PR A 2
C60A C 0.456(2) 0.5189(16) 0.3292(17) 0.047(4) Uani 0.439(17) 1 d PDU A 2
H60A H 0.4073 0.5674 0.3516 0.057 Uiso 0.439(17) 1 calc PR A 2

loop_
_atom_site_aniso_label
_atom_site_aniso_U_11
_atom_site_aniso_U_22
_atom_site_aniso_U_33
_atom_site_aniso_U_23
_atom_site_aniso_U_13
_atom_site_aniso_U_12
U1 0.01000(16) 0.01898(18) 0.01685(16) -0.00060(12) -0.00114(11) -0.00322(12)
Cl1 0.0188(10) 0.0243(11) 0.0227(10) -0.0013(8) 0.0011(8) -0.0005(9)
Cl2 0.0173(10) 0.0301(12) 0.0197(10) 0.0035(8) -0.0040(7) -0.0106(9)
Cl3 0.0116(9) 0.0249(11) 0.0187(9) -0.0028(8) -0.0018(7) -0.0018(8)
N1 0.027(4) 0.020(4) 0.017(3) -0.002(3) 0.002(3) -0.004(3)
N2 0.022(4) 0.033(4) 0.007(3) -0.004(3) 0.000(3) -0.005(3)
N3 0.015(3) 0.031(4) 0.014(3) 0.001(3) 0.000(3) -0.010(3)
N4 0.025(4) 0.025(4) 0.019(4) -0.001(3) -0.001(3) -0.011(3)
C1 0.034(6) 0.051(7) 0.021(5) 0.003(4) -0.003(4) -0.020(5)
C2 0.043(6) 0.021(5) 0.043(6) -0.003(4) 0.001(5) -0.015(5)
C3 0.050(7) 0.053(7) 0.035(6) 0.005(5) -0.005(5) -0.035(6)
C4 0.022(5) 0.038(6) 0.030(5) 0.004(4) 0.000(4) -0.009(4)
C5 0.032(5) 0.037(6) 0.020(4) 0.003(4) -0.002(4) -0.009(4)
C6 0.018(4) 0.040(6) 0.021(4) -0.003(4) -0.002(3) -0.006(4)
C7 0.026(5) 0.025(5) 0.025(5) 0.000(4) -0.005(4) -0.007(4)
C8 0.038(6) 0.036(6) 0.016(4) -0.006(4) -0.004(4) -0.002(5)
C9 0.024(5) 0.033(6) 0.027(5) -0.002(4) -0.002(4) -0.005(4)
C10 0.016(4) 0.037(6) 0.022(4) 0.000(4) -0.001(3) -0.008(4)
C11 0.014(4) 0.035(5) 0.019(4) 0.000(4) 0.002(3) -0.010(4)
C12 0.015(4) 0.030(5) 0.030(5) 0.002(4) 0.003(3) -0.008(4)
C13 0.017(4) 0.028(5) 0.029(5) 0.000(4) -0.005(3) -0.009(4)
C14 0.024(5) 0.022(5) 0.023(4) -0.007(4) -0.005(3) -0.005(4)
C15 0.019(4) 0.028(5) 0.025(5) -0.004(4) 0.003(3) -0.002(4)
C16 0.042(6) 0.022(5) 0.017(4) 0.003(4) -0.003(4) -0.002(4)
C17 0.037(6) 0.036(6) 0.028(5) -0.002(4) -0.011(4) 0.001(5)
C18 0.064(8) 0.040(6) 0.024(5) 0.001(4) -0.004(5) -0.021(6)
C19 0.048(7) 0.042(6) 0.026(5) -0.005(4) 0.010(5) -0.021(5)
C20 0.030(5) 0.033(5) 0.013(4) -0.003(4) -0.004(3) -0.014(4)
U2 0.01124(16) 0.02001(18) 0.01632(16) -0.00167(12) 0.00007(11) -0.00474(12)
Cl4 0.0209(10) 0.0237(11) 0.0223(10) 0.0000(8) -0.0036(8) -0.0027(9)
Cl5 0.0204(10) 0.0331(13) 0.0232(10) -0.0076(9) 0.0036(8) -0.0127(9)
Cl6 0.0143(9) 0.0246(11) 0.0185(9) -0.0004(8) 0.0006(7) -0.0035(8)
N5 0.030(4) 0.039(5) 0.020(4) -0.004(3) -0.004(3) -0.023(4)
N6 0.023(4) 0.027(4) 0.012(3) 0.005(3) 0.002(3) -0.006(3)
N7 0.013(3) 0.026(4) 0.017(3) 0.001(3) -0.001(3) -0.006(3)
N8 0.026(4) 0.017(4) 0.016(3) 0.004(3) -0.002(3) -0.009(3)
C21 0.043(7) 0.045(7) 0.040(6) 0.000(5) 0.003(5) -0.011(5)
C22 0.066(8) 0.025(6) 0.048(7) -0.001(5) 0.011(6) -0.020(6)
C23 0.050(7) 0.048(7) 0.048(7) -0.016(5) 0.011(5) -0.028(6)
C24 0.026(5) 0.058(8) 0.041(6) -0.019(5) -0.005(4) -0.018(5)
C25 0.027(5) 0.031(5) 0.029(5) -0.003(4) 0.004(4) -0.009(4)
C26 0.024(5) 0.030(5) 0.024(5) -0.005(4) 0.001(4) -0.010(4)
C27 0.030(5) 0.043(6) 0.027(5) 0.002(4) 0.009(4) -0.011(5)
C28 0.032(5) 0.048(6) 0.015(4) 0.002(4) 0.005(4) -0.011(5)
C29 0.026(5) 0.049(7) 0.025(5) -0.002(4) -0.005(4) -0.012(5)
C30 0.018(4) 0.026(5) 0.019(4) -0.002(3) -0.003(3) -0.004(4)
C31 0.021(4) 0.026(5) 0.018(4) -0.007(3) -0.003(3) -0.009(4)
C32 0.024(5) 0.021(5) 0.026(5) 0.001(4) 0.000(4) -0.007(4)
C33 0.020(4) 0.019(5) 0.026(4) 0.000(3) 0.003(3) -0.006(4)
C34 0.024(5) 0.028(5) 0.015(4) -0.002(3) 0.003(3) -0.008(4)
C35 0.014(4) 0.022(5) 0.030(5) -0.002(4) -0.006(3) 0.000(4)
C36 0.032(5) 0.029(5) 0.023(5) -0.006(4) 0.001(4) -0.009(4)
C37 0.040(6) 0.036(6) 0.023(5) -0.003(4) -0.002(4) -0.008(5)
C38 0.071(8) 0.038(6) 0.022(5) -0.008(4) -0.006(5) -0.013(6)
C39 0.046(6) 0.028(6) 0.037(6) 0.000(4) -0.012(5) -0.013(5)
C40 0.032(5) 0.027(5) 0.025(5) 0.001(4) -0.002(4) -0.017(4)
N9 0.044(6) 0.073(8) 0.035(5) -0.005(5) 0.005(4) -0.010(6)
C41 0.074(9) 0.049(8) 0.030(6) -0.002(5) 0.002(6) -0.028(7)
C42 0.073(10) 0.056(9) 0.033(6) 0.004(6) -0.011(6) 0.013(7)
C43 0.039(7) 0.124(14) 0.032(6) 0.003(7) -0.007(5) -0.034(8)
C44 0.082(10) 0.064(9) 0.036(6) 0.005(6) -0.015(6) -0.047(8)
C45 0.077(10) 0.035(7) 0.033(6) -0.013(5) -0.002(6) 0.013(6)
N10 0.058(7) 0.054(7) 0.047(6) -0.012(5) 0.000(5) -0.021(6)
C46 0.045(7) 0.051(8) 0.031(6) 0.000(5) 0.000(5) -0.008(6)
C47 0.039(6) 0.029(6) 0.041(6) 0.004(4) -0.001(5) -0.013(5)
C48 0.027(6) 0.044(7) 0.047(7) 0.003(5) -0.008(5) -0.005(5)
C49 0.026(6) 0.066(8) 0.038(6) 0.005(5) -0.005(4) -0.012(6)
C50 0.060(8) 0.023(6) 0.054(7) -0.001(5) 0.009(6) -0.018(5)
N11 0.054(7) 0.063(7) 0.038(5) 0.010(5) -0.003(5) -0.016(6)
C51 0.037(6) 0.033(6) 0.050(7) -0.002(5) 0.002(5) -0.015(5)
C52 0.058(8) 0.056(8) 0.031(6) -0.004(5) 0.000(5) -0.009(6)
C53 0.043(7) 0.071(10) 0.055(8) 0.021(7) -0.013(6) -0.018(7)
C54 0.058(8) 0.050(8) 0.057(8) -0.007(6) 0.005(6) -0.031(7)
C55 0.053(7) 0.052(8) 0.035(6) -0.013(5) 0.004(5) -0.011(6)
N12 0.069(6) 0.057(6) 0.038(6) 0.009(5) -0.009(6) -0.008(5)
C56 0.065(7) 0.052(7) 0.035(6) 0.002(6) -0.003(6) -0.008(6)
C57 0.064(7) 0.049(7) 0.038(6) -0.002(5) -0.002(6) -0.010(6)
C58 0.060(8) 0.047(7) 0.037(6) -0.003(5) -0.002(6) -0.018(6)
C59 0.061(7) 0.052(7) 0.038(6) 0.003(5) -0.006(6) -0.012(6)
C60 0.059(6) 0.052(6) 0.037(6) 0.008(5) -0.010(6) -0.008(5)
N12A 0.069(6) 0.057(6) 0.037(6) 0.009(5) -0.007(6) -0.005(5)
C56A 0.067(7) 0.053(7) 0.037(6) 0.002(6) -0.004(6) -0.007(6)
C57A 0.066(7) 0.051(7) 0.039(6) -0.002(5) -0.004(6) -0.010(6)
C58A 0.065(8) 0.049(7) 0.039(6) -0.002(6) -0.006(6) -0.012(7)
C59A 0.062(7) 0.049(7) 0.033(6) 0.002(6) -0.009(6) -0.007(6)
C60A 0.059(7) 0.050(7) 0.030(7) 0.006(6) -0.010(6) -0.007(6)

loop_
_atom_type_symbol
_atom_type_description
_atom_type_scat_dispersion_real
_atom_type_scat_dispersion_imag
_atom_type_scat_source
C C 0.0033 0.0016 'International Tables Vol C Tables 4.2.6.8 and 6.1.1.4'
H H 0.0000 0.0000 'International Tables Vol C Tables 4.2.6.8 and 6.1.1.4'
N N 0.0061 0.0033 'International Tables Vol C Tables 4.2.6.8 and 6.1.1.4'
Cl Cl 0.1484 0.1585 'International Tables Vol C Tables 4.2.6.8 and 6.1.1.4'
U U -9.6767 9.6646 'International Tables Vol C Tables 4.2.6.8 and 6.1.1.4'

loop_
_geom_angle_atom_site_label_1
_geom_angle_atom_site_label_2
_geom_angle_atom_site_label_3
_geom_angle
_geom_angle_site_symmetry_1
_geom_angle_site_symmetry_3
N1 U1 N3 135.2(2) . .
N1 U1 Cl2 148.95(15) . .
N3 U1 Cl2 75.55(15) . .
N1 U1 N2 76.9(2) . .
N3 U1 N2 133.4(2) . .
Cl2 U1 N2 76.05(16) . .
N1 U1 Cl1 86.58(16) . .
N3 U1 Cl1 78.46(16) . .
Cl2 U1 Cl1 98.23(6) . .
N2 U1 Cl1 70.03(16) . .
N1 U1 N4 68.2(2) . .
N3 U1 N4 67.3(2) . .
Cl2 U1 N4 142.80(15) . .
N2 U1 N4 133.2(2) . .
Cl1 U1 N4 77.43(16) . .
N1 U1 Cl3 98.13(16) . 2_755
N3 U1 Cl3 76.74(15) . 2_755
Cl2 U1 Cl3 93.31(6) . 2_755
N2 U1 Cl3 140.93(15) . 2_755
Cl1 U1 Cl3 149.00(6) . 2_755
N4 U1 Cl3 76.04(16) . 2_755
N1 U1 Cl3 75.25(16) . .
N3 U1 Cl3 138.90(16) . .
Cl2 U1 Cl3 81.44(6) . .
N2 U1 Cl3 70.23(15) . .
Cl1 U1 Cl3 139.05(6) . .
N4 U1 Cl3 125.85(16) . .
Cl3 U1 Cl3 71.05(6) 2_755 .
U1 Cl3 U1 108.95(6) 2_755 .
C1 N1 C5 115.2(8) . .
C1 N1 U1 123.1(6) . .
C5 N1 U1 120.4(6) . .
C10 N2 C6 117.3(7) . .
C10 N2 U1 118.3(5) . .
C6 N2 U1 124.4(5) . .
C15 N3 C11 115.3(7) . .
C15 N3 U1 126.5(5) . .
C11 N3 U1 118.3(5) . .
C20 N4 C16 113.8(8) . .
C20 N4 U1 124.7(6) . .
C16 N4 U1 121.6(6) . .
N1 C1 C2 125.1(9) . .
N1 C1 H1A 117.4 . .
C2 C1 H1A 117.4 . .
C3 C2 C1 115.9(10) . .
C3 C2 H2A 122.1 . .
C1 C2 H2A 122.1 . .
C4 C3 C2 120.5(10) . .
C4 C3 H3A 119.8 . .
C2 C3 H3A 119.8 . .
C3 C4 C5 117.1(9) . .
C3 C4 H4A 121.4 . .
C5 C4 H4A 121.4 . .
N1 C5 C4 126.1(10) . .
N1 C5 H5A 116.9 . .
C4 C5 H5A 116.9 . .
N2 C6 C7 122.8(8) . .
N2 C6 H6A 118.6 . .
C7 C6 H6A 118.6 . .
C8 C7 C6 118.9(9) . .
C8 C7 H7A 120.5 . .
C6 C7 H7A 120.5 . .
C9 C8 C7 119.0(8) . .
C9 C8 H8A 120.5 . .
C7 C8 H8A 120.5 . .
C8 C9 C10 119.2(9) . .
C8 C9 H9A 120.4 . .
C10 C9 H9A 120.4 . .
N2 C10 C9 122.9(8) . .
N2 C10 H10A 118.6 . .
C9 C10 H10A 118.6 . .
C12 C11 N3 123.7(8) . .
C12 C11 H11A 118.2 . .
N3 C11 H11A 118.2 . .
C11 C12 C13 120.0(8) . .
C11 C12 H12A 120.0 . .
C13 C12 H12A 120.0 . .
C12 C13 C14 117.7(8) . .
C12 C13 H13A 121.1 . .
C14 C13 H13A 121.1 . .
C15 C14 C13 118.3(8) . .
C15 C14 H14A 120.8 . .
C13 C14 H14A 120.8 . .
N3 C15 C14 124.9(8) . .
N3 C15 H15A 117.5 . .
C14 C15 H15A 117.5 . .
N4 C16 C17 125.6(9) . .
N4 C16 H16A 117.2 . .
C17 C16 H16A 117.2 . .
C16 C17 C18 117.9(10) . .
C16 C17 H17A 121.1 . .
C18 C17 H17A 121.1 . .
C19 C18 C17 119.4(10) . .
C19 C18 H18A 120.3 . .
C17 C18 H18A 120.3 . .
C18 C19 C20 118.1(10) . .
C18 C19 H19A 120.9 . .
C20 C19 H19A 120.9 . .
N4 C20 C19 125.2(9) . .
N4 C20 H20A 117.4 . .
C19 C20 H20A 117.4 . .
N5 U2 N7 133.6(2) . .
N5 U2 Cl5 150.72(16) . .
N7 U2 Cl5 75.43(16) . .
N5 U2 N6 78.9(2) . .
N7 U2 N6 132.5(2) . .
Cl5 U2 N6 76.11(16) . .
N5 U2 N8 66.5(2) . .
N7 U2 N8 67.7(2) . .
Cl5 U2 N8 142.80(15) . .
N6 U2 N8 134.2(2) . .
N5 U2 Cl4 86.82(18) . .
N7 U2 Cl4 77.66(15) . .
Cl5 U2 Cl4 98.70(7) . .
N6 U2 Cl4 70.03(16) . .
N8 U2 Cl4 78.63(15) . .
N5 U2 Cl6 98.73(17) . 2_656
N7 U2 Cl6 76.66(15) . 2_656
Cl5 U2 Cl6 91.15(6) . 2_656
N6 U2 Cl6 140.84(16) . 2_656
N8 U2 Cl6 75.98(15) . 2_656
Cl4 U2 Cl6 149.13(6) . 2_656
N5 U2 Cl6 76.00(18) . .
N7 U2 Cl6 139.40(16) . .
Cl5 U2 Cl6 81.46(6) . .
N6 U2 Cl6 70.70(15) . .
N8 U2 Cl6 124.46(15) . .
Cl4 U2 Cl6 139.41(6) . .
Cl6 U2 Cl6 70.85(6) 2_656 .
U2 Cl6 U2 109.15(6) 2_656 .
C25 N5 C21 114.8(9) . .
C25 N5 U2 120.3(7) . .
C21 N5 U2 119.2(7) . .
C26 N6 C30 117.5(7) . .
C26 N6 U2 123.9(6) . .
C30 N6 U2 118.7(5) . .
C35 N7 C31 116.3(7) . .
C35 N7 U2 125.8(5) . .
C31 N7 U2 117.8(5) . .
C40 N8 C36 115.8(8) . .
C40 N8 U2 123.1(6) . .
C36 N8 U2 121.1(5) . .
N5 C21 C22 123.3(11) . .
N5 C21 H21A 118.4 . .
C22 C21 H21A 118.4 . .
C23 C22 C21 118.2(11) . .
C23 C22 H22A 120.9 . .
C21 C22 H22A 120.9 . .
C24 C23 C22 118.9(10) . .
C24 C23 H23A 120.5 . .
C22 C23 H23A 120.5 . .
C23 C24 C25 117.9(10) . .
C23 C24 H24A 121.1 . .
C25 C24 H24A 121.1 . .
N5 C25 C24 126.8(10) . .
N5 C25 H25A 116.6 . .
C24 C25 H25A 116.6 . .
N6 C26 C27 123.2(8) . .
N6 C26 H26A 118.4 . .
C27 C26 H26A 118.4 . .
C28 C27 C26 118.4(9) . .
C28 C27 H27A 120.8 . .
C26 C27 H27A 120.8 . .
C27 C28 C29 119.4(8) . .
C27 C28 H28A 120.3 . .
C29 C28 H28A 120.3 . .
C28 C29 C30 118.8(8) . .
C28 C29 H29A 120.6 . .
C30 C29 H29A 120.6 . .
N6 C30 C29 122.6(8) . .
N6 C30 H30A 118.7 . .
C29 C30 H30A 118.7 . .
N7 C31 C32 123.4(8) . .
N7 C31 H31A 118.3 . .
C32 C31 H31A 118.3 . .
C31 C32 C33 119.7(8) . .
C31 C32 H32A 120.2 . .
C33 C32 H32A 120.2 . .
C32 C33 C34 118.1(8) . .
C32 C33 H33A 121.0 . .
C34 C33 H33A 121.0 . .
C35 C34 C33 117.8(8) . .
C35 C34 H34A 121.1 . .
C33 C34 H34A 121.1 . .
N7 C35 C34 124.8(8) . .
N7 C35 H35A 117.6 . .
C34 C35 H35A 117.6 . .
N8 C36 C37 124.0(9) . .
N8 C36 H36A 118.0 . .
C37 C36 H36A 118.0 . .
C36 C37 C38 118.9(10) . .
C36 C37 H37A 120.5 . .
C38 C37 H37A 120.5 . .
C37 C38 C39 118.3(9) . .
C37 C38 H38A 120.8 . .
C39 C38 H38A 120.8 . .
C40 C39 C38 117.8(10) . .
C40 C39 H39A 121.1 . .
C38 C39 H39A 121.1 . .
N8 C40 C39 125.0(9) . .
N8 C40 H40A 117.5 . .
C39 C40 H40A 117.5 . .
C45 N9 C41 117.7(11) . .
N9 C41 C42 123.1(12) . .
N9 C41 H41A 118.5 . .
C42 C41 H41A 118.5 . .
C41 C42 C43 119.0(12) . .
C41 C42 H42A 120.5 . .
C43 C42 H42A 120.5 . .
C44 C43 C42 118.7(12) . .
C44 C43 H43A 120.6 . .
C42 C43 H43A 120.6 . .
C43 C44 C45 119.1(12) . .
C43 C44 H44A 120.4 . .
C45 C44 H44A 120.4 . .
N9 C45 C44 122.4(12) . .
N9 C45 H45A 118.8 . .
C44 C45 H45A 118.8 . .
C46 N10 C50 118.8(10) . .
N10 C46 C47 125.4(11) . .
N10 C46 H46A 117.3 . .
C47 C46 H46A 117.3 . .
C48 C47 C46 118.1(11) . .
C48 C47 H47A 120.9 . .
C46 C47 H47A 120.9 . .
C47 C48 C49 117.9(11) . .
C47 C48 H48A 121.0 . .
C49 C48 H48A 121.0 . .
C48 C49 C50 120.1(10) . .
C48 C49 H49A 120.0 . .
C50 C49 H49A 120.0 . .
N10 C50 C49 119.7(11) . .
N10 C50 H50A 120.2 . .
C49 C50 H50A 120.2 . .
C51 N11 C55 116.4(9) . .
N11 C51 C52 125.0(11) . .
N11 C51 H51A 117.5 . .
C52 C51 H51A 117.5 . .
C51 C52 C53 119.5(11) . .
C51 C52 H52A 120.3 . .
C53 C52 H52A 120.3 . .
C52 C53 C54 116.8(11) . .
C52 C53 H53A 121.6 . .
C54 C53 H53A 121.6 . .
C55 C54 C53 119.0(11) . .
C55 C54 H54A 120.5 . .
C53 C54 H54A 120.5 . .
N11 C55 C54 123.2(10) . .
N11 C55 H55A 118.4 . .
C54 C55 H55A 118.4 . .
C60 N12 C56 121.8(17) . .
N12 C56 C57 121.9(18) . .
N12 C56 H56 119.1 . .
C57 C56 H56 119.1 . .
C56 C57 C58 117.9(18) . .
C56 C57 H57 121.1 . .
C58 C57 H57 121.1 . .
C57 C58 C59 119.0(17) . .
C57 C58 H58 120.5 . .
C59 C58 H58 120.5 . .
C60 C59 C58 120.5(18) . .
C60 C59 H59 119.7 . .
C58 C59 H59 119.7 . .
N12 C60 C59 118.5(17) . .
N12 C60 H60 120.7 . .
C59 C60 H60 120.7 . .
C60A N12A C56A 121.4(19) . .
N12A C56A C57A 121(2) . .
N12A C56A H56A 119.5 . .
C57A C56A H56A 119.5 . .
C58A C57A C56A 118(2) . .
C58A C57A H57A 120.9 . .
C56A C57A H57A 120.9 . .
C57A C58A C59A 120(2) . .
C57A C58A H58A 120.0 . .
C59A C58A H58A 120.0 . .
C60A C59A C58A 118.9(19) . .
C60A C59A H59A 120.6 . .
C58A C59A H59A 120.6 . .
N12A C60A C59A 119.8(19) . .
N12A C60A H60A 120.1 . .
C59A C60A H60A 120.1 . .

loop_
_geom_bond_atom_site_label_1
_geom_bond_atom_site_label_2
_geom_bond_distance
_geom_bond_site_symmetry_2
U1 N1 2.631(8) .
U1 N3 2.693(7) .
U1 Cl2 2.734(2) .
U1 N2 2.754(6) .
U1 Cl1 2.759(2) .
U1 N4 2.772(7) .
U1 Cl3 2.8533(19) 2_755
U1 Cl3 2.9346(19) .
Cl3 U1 2.8533(19) 2_755
N1 C1 1.336(13) .
N1 C5 1.338(12) .
N2 C10 1.327(11) .
N2 C6 1.345(11) .
N3 C15 1.333(10) .
N3 C11 1.360(10) .
N4 C20 1.350(11) .
N4 C16 1.355(12) .
C1 C2 1.419(14) .
C1 H1A 0.9500 .
C2 C3 1.398(15) .
C2 H2A 0.9500 .
C3 C4 1.382(15) .
C3 H3A 0.9500 .
C4 C5 1.379(14) .
C4 H4A 0.9500 .
C5 H5A 0.9500 .
C6 C7 1.379(12) .
C6 H6A 0.9500 .
C7 C8 1.371(13) .
C7 H7A 0.9500 .
C8 C9 1.359(13) .
C8 H8A 0.9500 .
C9 C10 1.388(12) .
C9 H9A 0.9500 .
C10 H10A 0.9500 .
C11 C12 1.351(12) .
C11 H11A 0.9500 .
C12 C13 1.378(12) .
C12 H12A 0.9500 .
C13 C14 1.388(12) .
C13 H13A 0.9500 .
C14 C15 1.369(12) .
C14 H14A 0.9500 .
C15 H15A 0.9500 .
C16 C17 1.367(13) .
C16 H16A 0.9500 .
C17 C18 1.380(15) .
C17 H17A 0.9500 .
C18 C19 1.371(16) .
C18 H18A 0.9500 .
C19 C20 1.378(13) .
C19 H19A 0.9500 .
C20 H20A 0.9500 .
U2 N5 2.690(8) .
U2 N7 2.703(7) .
U2 Cl5 2.740(2) .
U2 N6 2.746(6) .
U2 N8 2.748(7) .
U2 Cl4 2.768(2) .
U2 Cl6 2.862(2) 2_656
U2 Cl6 2.9362(19) .
Cl6 U2 2.862(2) 2_656
N5 C25 1.301(12) .
N5 C21 1.361(14) .
N6 C26 1.333(11) .
N6 C30 1.337(11) .
N7 C35 1.339(10) .
N7 C31 1.342(10) .
N8 C40 1.330(11) .
N8 C36 1.340(11) .
C21 C22 1.406(16) .
C21 H21A 0.9500 .
C22 C23 1.387(17) .
C22 H22A 0.9500 .
C23 C24 1.357(16) .
C23 H23A 0.9500 .
C24 C25 1.390(14) .
C24 H24A 0.9500 .
C25 H25A 0.9500 .
C26 C27 1.385(12) .
C26 H26A 0.9500 .
C27 C28 1.363(14) .
C27 H27A 0.9500 .
C28 C29 1.373(13) .
C28 H28A 0.9500 .
C29 C30 1.383(12) .
C29 H29A 0.9500 .
C30 H30A 0.9500 .
C31 C32 1.357(12) .
C31 H31A 0.9500 .
C32 C33 1.386(11) .
C32 H32A 0.9500 .
C33 C34 1.394(12) .
C33 H33A 0.9500 .
C34 C35 1.366(12) .
C34 H34A 0.9500 .
C35 H35A 0.9500 .
C36 C37 1.361(13) .
C36 H36A 0.9500 .
C37 C38 1.381(14) .
C37 H37A 0.9500 .
C38 C39 1.387(15) .
C38 H38A 0.9500 .
C39 C40 1.367(13) .
C39 H39A 0.9500 .
C40 H40A 0.9500 .
N9 C45 1.317(16) .
N9 C41 1.335(16) .
C41 C42 1.338(18) .
C41 H41A 0.9500 .
C42 C43 1.374(19) .
C42 H42A 0.9500 .
C43 C44 1.35(2) .
C43 H43A 0.9500 .
C44 C45 1.372(18) .
C44 H44A 0.9500 .
C45 H45A 0.9500 .
N10 C46 1.293(15) .
N10 C50 1.371(15) .
C46 C47 1.385(15) .
C46 H46A 0.9500 .
C47 C48 1.379(14) .
C47 H47A 0.9500 .
C48 C49 1.406(17) .
C48 H48A 0.9500 .
C49 C50 1.405(16) .
C49 H49A 0.9500 .
C50 H50A 0.9500 .
N11 C51 1.316(12) .
N11 C55 1.333(13) .
C51 C52 1.358(14) .
C51 H51A 0.9500 .
C52 C53 1.365(16) .
C52 H52A 0.9500 .
C53 C54 1.407(15) .
C53 H53A 0.9500 .
C54 C55 1.372(15) .
C54 H54A 0.9500 .
C55 H55A 0.9500 .
N12 C60 1.333(17) .
N12 C56 1.338(16) .
C56 C57 1.367(18) .
C56 H56 0.9500 .
C57 C58 1.37(2) .
C57 H57 0.9500 .
C58 C59 1.40(2) .
C58 H58 0.9500 .
C59 C60 1.367(19) .
C59 H59 0.9500 .
C60 H60 0.9500 .
N12A C60A 1.331(18) .
N12A C56A 1.339(17) .
C56A C57A 1.37(2) .
C56A H56A 0.9500 .
C57A C58A 1.36(2) .
C57A H57A 0.9500 .
C58A C59A 1.41(2) .
C58A H58A 0.9500 .
C59A C60A 1.36(2) .
C59A H59A 0.9500 .
C60A H60A 0.9500 .

loop_
_geom_torsion_atom_site_label_1
_geom_torsion_atom_site_label_2
_geom_torsion_atom_site_label_3
_geom_torsion_atom_site_label_4
_geom_torsion
_geom_torsion_site_symmetry_1
_geom_torsion_site_symmetry_4
N1 U1 Cl3 U1 -104.18(16) . 2_755
N3 U1 Cl3 U1 40.3(2) . 2_755
Cl2 U1 Cl3 U1 96.51(7) . 2_755
N2 U1 Cl3 U1 174.68(18) . 2_755
Cl1 U1 Cl3 U1 -170.77(7) . 2_755
N4 U1 Cl3 U1 -55.8(2) . 2_755
Cl3 U1 Cl3 U1 0.0 2_755 2_755
N3 U1 N1 C1 75.9(7) . .
Cl2 U1 N1 C1 -94.3(7) . .
N2 U1 N1 C1 -64.3(7) . .
Cl1 U1 N1 C1 6.0(6) . .
N4 U1 N1 C1 83.9(7) . .
Cl3 U1 N1 C1 155.2(6) 2_755 .
Cl3 U1 N1 C1 -136.9(7) . .
N3 U1 N1 C5 -90.2(7) . .
Cl2 U1 N1 C5 99.6(6) . .
N2 U1 N1 C5 129.6(7) . .
Cl1 U1 N1 C5 -160.1(6) . .
N4 U1 N1 C5 -82.3(6) . .
Cl3 U1 N1 C5 -10.9(6) 2_755 .
Cl3 U1 N1 C5 57.0(6) . .
N1 U1 N2 C10 150.6(7) . .
N3 U1 N2 C10 9.1(8) . .
Cl2 U1 N2 C10 -44.8(6) . .
Cl1 U1 N2 C10 59.5(6) . .
N4 U1 N2 C10 108.3(7) . .
Cl3 U1 N2 C10 -122.6(6) 2_755 .
Cl3 U1 N2 C10 -130.6(7) . .
N1 U1 N2 C6 -28.0(7) . .
N3 U1 N2 C6 -169.6(7) . .
Cl2 U1 N2 C6 136.5(7) . .
Cl1 U1 N2 C6 -119.1(7) . .
N4 U1 N2 C6 -70.3(8) . .
Cl3 U1 N2 C6 58.8(8) 2_755 .
Cl3 U1 N2 C6 50.8(7) . .
N1 U1 N3 C15 57.7(8) . .
Cl2 U1 N3 C15 -127.6(7) . .
N2 U1 N3 C15 178.4(6) . .
Cl1 U1 N3 C15 130.7(7) . .
N4 U1 N3 C15 49.6(7) . .
Cl3 U1 N3 C15 -30.6(7) 2_755 .
Cl3 U1 N3 C15 -69.5(7) . .
N1 U1 N3 C11 -121.9(6) . .
Cl2 U1 N3 C11 52.8(6) . .
N2 U1 N3 C11 -1.2(8) . .
Cl1 U1 N3 C11 -48.9(6) . .
N4 U1 N3 C11 -130.0(7) . .
Cl3 U1 N3 C11 149.8(6) 2_755 .
Cl3 U1 N3 C11 110.9(6) . .
N1 U1 N4 C20 63.3(7) . .
N3 U1 N4 C20 -122.7(7) . .
Cl2 U1 N4 C20 -118.3(6) . .
N2 U1 N4 C20 108.2(7) . .
Cl1 U1 N4 C20 154.7(7) . .
Cl3 U1 N4 C20 -41.5(6) 2_755 .
Cl3 U1 N4 C20 12.2(7) . .
N1 U1 N4 C16 -117.8(7) . .
N3 U1 N4 C16 56.1(7) . .
Cl2 U1 N4 C16 60.6(7) . .
N2 U1 N4 C16 -72.9(7) . .
Cl1 U1 N4 C16 -26.5(6) . .
Cl3 U1 N4 C16 137.3(7) 2_755 .
Cl3 U1 N4 C16 -169.0(6) . .
C5 N1 C1 C2 2.0(13) . .
U1 N1 C1 C2 -164.8(7) . .
N1 C1 C2 C3 -3.0(15) . .
C1 C2 C3 C4 4.1(15) . .
C2 C3 C4 C5 -4.3(14) . .
C1 N1 C5 C4 -2.2(13) . .
U1 N1 C5 C4 165.0(7) . .
C3 C4 C5 N1 3.4(14) . .
C10 N2 C6 C7 -0.7(14) . .
U1 N2 C6 C7 178.0(7) . .
N2 C6 C7 C8 1.1(15) . .
C6 C7 C8 C9 -1.3(14) . .
C7 C8 C9 C10 1.3(15) . .
C6 N2 C10 C9 0.6(14) . .
U1 N2 C10 C9 -178.1(7) . .
C8 C9 C10 N2 -1.0(15) . .
C15 N3 C11 C12 -0.2(13) . .
U1 N3 C11 C12 179.4(7) . .
N3 C11 C12 C13 1.6(15) . .
C11 C12 C13 C14 -2.1(14) . .
C12 C13 C14 C15 1.3(13) . .
C11 N3 C15 C14 -0.6(13) . .
U1 N3 C15 C14 179.8(7) . .
C13 C14 C15 N3 0.1(14) . .
C20 N4 C16 C17 0.8(14) . .
U1 N4 C16 C17 -178.2(8) . .
N4 C16 C17 C18 -0.5(16) . .
C16 C17 C18 C19 -0.9(16) . .
C17 C18 C19 C20 2.0(16) . .
C16 N4 C20 C19 0.5(13) . .
U1 N4 C20 C19 179.4(7) . .
C18 C19 C20 N4 -1.9(15) . .
N5 U2 Cl6 U2 104.61(17) . 2_656
N7 U2 Cl6 U2 -38.7(2) . 2_656
Cl5 U2 Cl6 U2 -94.23(8) . 2_656
N6 U2 Cl6 U2 -172.42(18) . 2_656
N8 U2 Cl6 U2 56.68(18) . 2_656
Cl4 U2 Cl6 U2 172.35(7) . 2_656
Cl6 U2 Cl6 U2 0.0 2_656 2_656
N7 U2 N5 C25 96.9(7) . .
Cl5 U2 N5 C25 -91.4(7) . .
N6 U2 N5 C25 -123.2(7) . .
N8 U2 N5 C25 87.5(7) . .
Cl4 U2 N5 C25 166.5(7) . .
Cl6 U2 N5 C25 17.0(7) 2_656 .
Cl6 U2 N5 C25 -50.6(6) . .
N7 U2 N5 C21 -55.3(8) . .
Cl5 U2 N5 C21 116.4(7) . .
N6 U2 N5 C21 84.5(7) . .
N8 U2 N5 C21 -64.7(7) . .
Cl4 U2 N5 C21 14.2(7) . .
Cl6 U2 N5 C21 -135.2(7) 2_656 .
Cl6 U2 N5 C21 157.2(7) . .
N5 U2 N6 C26 29.4(7) . .
N7 U2 N6 C26 170.1(6) . .
Cl5 U2 N6 C26 -135.2(7) . .
N8 U2 N6 C26 70.2(8) . .
Cl4 U2 N6 C26 120.0(7) . .
Cl6 U2 N6 C26 -60.9(8) 2_656 .
Cl6 U2 N6 C26 -49.5(7) . .
N5 U2 N6 C30 -151.5(7) . .
N7 U2 N6 C30 -10.7(8) . .
Cl5 U2 N6 C30 44.0(6) . .
N8 U2 N6 C30 -110.6(6) . .
Cl4 U2 N6 C30 -60.8(6) . .
Cl6 U2 N6 C30 118.3(6) 2_656 .
Cl6 U2 N6 C30 129.6(6) . .
N5 U2 N7 C35 -55.3(8) . .
Cl5 U2 N7 C35 128.9(7) . .
N6 U2 N7 C35 -176.2(6) . .
N8 U2 N7 C35 -46.0(6) . .
Cl4 U2 N7 C35 -128.6(7) . .
Cl6 U2 N7 C35 34.1(6) 2_656 .
Cl6 U2 N7 C35 71.5(7) . .
N5 U2 N7 C31 121.7(6) . .
Cl5 U2 N7 C31 -54.2(6) . .
N6 U2 N7 C31 0.8(7) . .
N8 U2 N7 C31 131.0(7) . .
Cl4 U2 N7 C31 48.3(6) . .
Cl6 U2 N7 C31 -148.9(6) 2_656 .
Cl6 U2 N7 C31 -111.6(6) . .
N5 U2 N8 C40 -65.0(7) . .
N7 U2 N8 C40 122.4(7) . .
Cl5 U2 N8 C40 114.1(6) . .
N6 U2 N8 C40 -109.3(7) . .
Cl4 U2 N8 C40 -156.4(7) . .
Cl6 U2 N8 C40 41.3(6) 2_656 .
Cl6 U2 N8 C40 -13.2(7) . .
N5 U2 N8 C36 113.2(7) . .
N7 U2 N8 C36 -59.5(7) . .
Cl5 U2 N8 C36 -67.8(7) . .
N6 U2 N8 C36 68.8(7) . .
Cl4 U2 N8 C36 21.7(6) . .
Cl6 U2 N8 C36 -140.6(7) 2_656 .
Cl6 U2 N8 C36 164.9(6) . .
C25 N5 C21 C22 0.5(14) . .
U2 N5 C21 C22 154.2(8) . .
N5 C21 C22 C23 -1.5(16) . .
C21 C22 C23 C24 3.1(16) . .
C22 C23 C24 C25 -3.8(16) . .
C21 N5 C25 C24 -1.3(14) . .
U2 N5 C25 C24 -154.7(8) . .
C23 C24 C25 N5 3.0(16) . .
C30 N6 C26 C27 3.6(14) . .
U2 N6 C26 C27 -177.3(7) . .
N6 C26 C27 C28 -2.3(15) . .
C26 C27 C28 C29 -0.6(16) . .
C27 C28 C29 C30 1.9(16) . .
C26 N6 C30 C29 -2.1(13) . .
U2 N6 C30 C29 178.7(7) . .
C28 C29 C30 N6 -0.6(15) . .
C35 N7 C31 C32 -1.8(13) . .
U2 N7 C31 C32 -179.1(7) . .
N7 C31 C32 C33 1.5(14) . .
C31 C32 C33 C34 -0.2(13) . .
C32 C33 C34 C35 -0.6(13) . .
C31 N7 C35 C34 1.0(13) . .
U2 N7 C35 C34 178.0(7) . .
C33 C34 C35 N7 0.2(14) . .
C40 N8 C36 C37 -3.4(14) . .
U2 N8 C36 C37 178.3(7) . .
N8 C36 C37 C38 4.1(16) . .
C36 C37 C38 C39 -2.6(16) . .
C37 C38 C39 C40 0.8(16) . .
C36 N8 C40 C39 1.5(13) . .
U2 N8 C40 C39 179.7(7) . .
C38 C39 C40 N8 -0.3(16) . .
C45 N9 C41 C42 0.4(17) . .
N9 C41 C42 C43 -1.4(19) . .
C41 C42 C43 C44 1.5(19) . .
C42 C43 C44 C45 -0.6(18) . .
C41 N9 C45 C44 0.5(17) . .
C43 C44 C45 N9 -0.4(18) . .
C50 N10 C46 C47 0.0(18) . .
N10 C46 C47 C48 -0.3(18) . .
C46 C47 C48 C49 1.4(16) . .
C47 C48 C49 C50 -2.0(16) . .
C46 N10 C50 C49 -0.6(17) . .
C48 C49 C50 N10 1.7(17) . .
C55 N11 C51 C52 -1.8(18) . .
N11 C51 C52 C53 1.4(19) . .
C51 C52 C53 C54 -0.7(19) . .
C52 C53 C54 C55 0.6(18) . .
C51 N11 C55 C54 1.7(18) . .
C53 C54 C55 N11 -1.1(19) . .
C60 N12 C56 C57 0(4) . .
N12 C56 C57 C58 5(4) . .
C56 C57 C58 C59 -4(3) . .
C57 C58 C59 C60 -1(3) . .
C56 N12 C60 C59 -5(3) . .
C58 C59 C60 N12 6(3) . .
C60A N12A C56A C57A -7(5) . .
N12A C56A C57A C58A -1(6) . .
C56A C57A C58A C59A 5(5) . .
C57A C58A C59A C60A -2(4) . .
C56A N12A C60A C59A 10(4) . .
C58A C59A C60A N12A -5(4) . .
